data_4078859
loop_
_publ_author_name
'Bernhammer, Jan C.'
'Huynh, Han Vinh'

_publ_section_title
;
 Pyrazolin-5-ylidene Palladium(II) Complexes: Synthesis, Characterization,
 and Application in the Direct Arylation of Pentafluorobenzene
;
_journal_issue 14
_journal_name_full Organometallics
_journal_page_first 5121
_journal_paper_doi 10.1021/om300464b
_journal_volume 31
_journal_year 2012
_chemical_formula_sum 'C38 H48 Br2 N4 Pd'
_chemical_formula_weight 827.02
_chemical_name_systematic
; 
 ? 
;
_space_group_IT_number 2
_symmetry_cell_setting triclinic
_symmetry_space_group_name_Hall '-P 1'
_symmetry_space_group_name_H-M 'P -1'
_atom_sites_solution_hydrogens geom
_atom_sites_solution_primary direct
_atom_sites_solution_secondary difmap
_audit_creation_method SHELXL-97
_cell_angle_alpha 83.575(5)
_cell_angle_beta 81.529(5)
_cell_angle_gamma 83.534(5)
_cell_formula_units_Z 2
_cell_length_a 10.359(3)
_cell_length_b 12.225(3)
_cell_length_c 14.926(4)
_cell_measurement_reflns_used 926
_cell_measurement_temperature 100(2)
_cell_measurement_theta_max 22.71
_cell_measurement_theta_min 2.48
_cell_volume 1848.9(9)
_computing_cell_refinement 'Bruker SMART'
_computing_data_collection 'Bruker SMART'
_computing_data_reduction 'Bruker SAINT'
_computing_molecular_graphics 'Bruker SHELXTL'
_computing_publication_material 'Bruker SHELXTL'
_computing_structure_refinement 'SHELXL-97 (Sheldrick, 1997)'
_computing_structure_solution 'SHELXS-97 (Sheldrick, 1990)'
_diffrn_ambient_temperature 100(2)
_diffrn_measured_fraction_theta_full 0.998
_diffrn_measured_fraction_theta_max 0.998
_diffrn_measurement_device_type 'CCD area detector'
_diffrn_measurement_method 'phi and omega scans'
_diffrn_radiation_monochromator graphite
_diffrn_radiation_source 'fine-focus sealed tube'
_diffrn_radiation_type MoK\a
_diffrn_radiation_wavelength 0.71073
_diffrn_reflns_av_R_equivalents 0.0786
_diffrn_reflns_av_sigmaI/netI 0.1124
_diffrn_reflns_limit_h_max 13
_diffrn_reflns_limit_h_min -13
_diffrn_reflns_limit_k_max 15
_diffrn_reflns_limit_k_min -15
_diffrn_reflns_limit_l_max 19
_diffrn_reflns_limit_l_min -19
_diffrn_reflns_number 22142
_diffrn_reflns_theta_full 27.50
_diffrn_reflns_theta_max 27.50
_diffrn_reflns_theta_min 2.07
_exptl_absorpt_coefficient_mu 2.694
_exptl_absorpt_correction_T_max 0.8133
_exptl_absorpt_correction_T_min 0.4275
_exptl_absorpt_correction_type multi-scan
_exptl_absorpt_process_details 'Sadabs, (Sheldrick 2001)'
_exptl_crystal_colour Colourless
_exptl_crystal_density_diffrn 1.485
_exptl_crystal_density_meas ?
_exptl_crystal_density_method 'not measured'
_exptl_crystal_description 'Thin Plate'
_exptl_crystal_F_000 840
_exptl_crystal_size_max 0.38
_exptl_crystal_size_mid 0.30
_exptl_crystal_size_min 0.08
_refine_diff_density_max 1.115
_refine_diff_density_min -1.011
_refine_diff_density_rms 0.126
_refine_ls_extinction_method none
_refine_ls_goodness_of_fit_ref 0.952
_refine_ls_hydrogen_treatment constr
_refine_ls_matrix_type full
_refine_ls_number_parameters 416
_refine_ls_number_reflns 8476
_refine_ls_number_restraints 12
_refine_ls_restrained_S_all 0.958
_refine_ls_R_factor_all 0.1061
_refine_ls_R_factor_gt 0.0519
_refine_ls_shift/su_max 0.001
_refine_ls_shift/su_mean 0.000
_refine_ls_structure_factor_coef Fsqd
_refine_ls_weighting_details 'calc w=1/[\s^2^(Fo^2^)+(0.0452P)^2^+0.0000P] where P=(Fo^2^+2Fc^2^)/3'
_refine_ls_weighting_scheme calc
_refine_ls_wR_factor_gt 0.1111
_refine_ls_wR_factor_ref 0.1276
_reflns_number_gt 5021
_reflns_number_total 8476
_reflns_threshold_expression >2sigma(I)
_cod_data_source_file om300464b_si_002.cif
_cod_data_source_block c286
_cod_depositor_comments
;
The following automatic conversions were performed:

'_symmetry_cell_setting' value 'Triclinic' changed to 'triclinic'
according to /home/saulius/struct/CIF-dictionaries/cif_core.dic
dictionary named 'cif_core.dic' version 2.4.2 from
2011-04-26.

'_exptl_absorpt_correction_type' value 'Multi-scan'
changed to 'multi-scan' according to
/home/saulius/struct/CIF-dictionaries/cif_core.dic dictionary named
'cif_core.dic' version 2.4.2 from 2011-04-26.

Automatic conversion script
Id: cif_fix_values 1891 2012-01-12 08:04:46Z andrius 

The following automatic conversions were performed:

'_exptl_crystal_density_meas' value 'Not Measured' was changed to '?'
- the value is perceived as not measured.

Automatic conversion script
Id: cif_fix_values 3008 2015-01-20 13:52:24Z robertas 
;
_cod_original_cell_volume 1849.0(9)
_cod_original_sg_symbol_H-M P-1
_cod_database_code 4078859

loop_
_symmetry_equiv_pos_as_xyz
'x, y, z'
'-x, -y, -z'

loop_
_atom_site_label
_atom_site_type_symbol
_atom_site_fract_x
_atom_site_fract_y
_atom_site_fract_z
_atom_site_U_iso_or_equiv
_atom_site_adp_type
_atom_site_occupancy
_atom_site_symmetry_multiplicity
_atom_site_calc_flag
_atom_site_refinement_flags
Pd1 Pd 0.78160(4) 0.26306(3) 0.18517(3) 0.02258(11) Uani 1 1 d .
Br1 Br 1.01117(5) 0.29220(4) 0.13735(4) 0.03136(15) Uani 1 1 d .
Br2 Br 0.54630(5) 0.25065(4) 0.22703(4) 0.03586(16) Uani 1 1 d .
N1 N 0.7905(4) 0.1462(3) 0.3792(3) 0.0187(8) Uani 1 1 d .
N2 N 0.8471(4) 0.0328(3) 0.2785(3) 0.0180(8) Uani 1 1 d .
N3 N 0.7361(4) 0.4840(3) 0.0822(3) 0.0279(10) Uani 1 1 d .
N4 N 0.7097(4) 0.5369(3) -0.0006(3) 0.0331(11) Uani 1 1 d .
C1 C 0.8157(4) 0.1422(4) 0.2871(3) 0.0194(10) Uani 1 1 d .
C2 C 0.8042(5) 0.0425(4) 0.4250(3) 0.0211(10) Uani 1 1 d .
H2 H 0.7916 0.0248 0.4891 0.025 Uiso 1 1 calc R
C3 C 0.8387(5) -0.0283(4) 0.3618(3) 0.0226(11) Uani 1 1 d .
H3 H 0.8545 -0.1064 0.3725 0.027 Uiso 1 1 calc R
C4 C 0.7658(5) 0.2436(4) 0.4288(3) 0.0245(11) Uani 1 1 d .
C5 C 0.8722(5) 0.3041(4) 0.4322(3) 0.0237(11) Uani 1 1 d .
C6 C 0.8509(6) 0.3880(4) 0.4907(4) 0.0342(13) Uani 1 1 d .
H6 H 0.9207 0.4303 0.4954 0.041 Uiso 1 1 calc R
C7 C 0.7312(6) 0.4104(4) 0.5413(4) 0.0381(14) Uani 1 1 d .
H7 H 0.7191 0.4670 0.5813 0.046 Uiso 1 1 calc R
C8 C 0.6286(6) 0.3512(5) 0.5343(4) 0.0422(15) Uani 1 1 d .
H8 H 0.5454 0.3692 0.5684 0.051 Uiso 1 1 calc R
C9 C 0.6434(5) 0.2662(4) 0.4790(4) 0.0307(13) Uani 1 1 d .
C10 C 1.0059(5) 0.2740(4) 0.3825(3) 0.0248(11) Uani 1 1 d .
H10 H 0.9939 0.2436 0.3250 0.030 Uiso 1 1 calc R
C11 C 1.0801(5) 0.1826(4) 0.4391(4) 0.0353(13) Uani 1 1 d .
H11A H 1.0984 0.2116 0.4941 0.053 Uiso 1 1 calc R
H11B H 1.1629 0.1574 0.4032 0.053 Uiso 1 1 calc R
H11C H 1.0266 0.1205 0.4564 0.053 Uiso 1 1 calc R
C12 C 1.0881(6) 0.3710(5) 0.3562(4) 0.0405(15) Uani 1 1 d .
H12A H 1.0377 0.4315 0.3238 0.061 Uiso 1 1 calc R
H12B H 1.1683 0.3477 0.3167 0.061 Uiso 1 1 calc R
H12C H 1.1111 0.3964 0.4113 0.061 Uiso 1 1 calc R
C13 C 0.5301(5) 0.1994(5) 0.4761(4) 0.0419(15) Uani 1 1 d .
H13 H 0.5534 0.1533 0.4237 0.050 Uiso 1 1 calc R
C14 C 0.5065(7) 0.1214(6) 0.5635(4) 0.0587(19) Uani 1 1 d U
H14A H 0.5818 0.0656 0.5666 0.088 Uiso 1 1 calc R
H14B H 0.4272 0.0848 0.5632 0.088 Uiso 1 1 calc R
H14C H 0.4955 0.1640 0.6164 0.088 Uiso 1 1 calc R
C15 C 0.4067(6) 0.2750(6) 0.4610(5) 0.065(2) Uani 1 1 d U
H15A H 0.3794 0.3181 0.5132 0.097 Uiso 1 1 calc R
H15B H 0.3365 0.2303 0.4542 0.097 Uiso 1 1 calc R
H15C H 0.4246 0.3253 0.4057 0.097 Uiso 1 1 calc R
C16 C 0.9045(4) -0.0178(4) 0.1971(3) 0.0180(10) Uani 1 1 d .
C17 C 1.0402(5) -0.0428(4) 0.1839(3) 0.0215(10) Uani 1 1 d .
C18 C 1.0953(5) -0.0978(4) 0.1104(3) 0.0273(12) Uani 1 1 d .
H18 H 1.1876 -0.1153 0.1001 0.033 Uiso 1 1 calc R
C19 C 1.0176(5) -0.1283(4) 0.0506(3) 0.0280(12) Uani 1 1 d .
H19 H 1.0571 -0.1662 -0.0002 0.034 Uiso 1 1 calc R
C20 C 0.8841(5) -0.1038(4) 0.0650(3) 0.0259(11) Uani 1 1 d .
H20 H 0.8320 -0.1250 0.0237 0.031 Uiso 1 1 calc R
C21 C 0.8229(5) -0.0478(4) 0.1397(3) 0.0195(10) Uani 1 1 d .
C22 C 1.1291(5) -0.0137(4) 0.2503(4) 0.0293(12) Uani 1 1 d .
H22 H 1.0761 0.0378 0.2924 0.035 Uiso 1 1 calc R
C23 C 1.1756(6) -0.1186(5) 0.3073(4) 0.0453(16) Uani 1 1 d .
H23A H 1.2314 -0.1686 0.2676 0.068 Uiso 1 1 calc R
H23B H 1.0994 -0.1554 0.3378 0.068 Uiso 1 1 calc R
H23C H 1.2256 -0.0990 0.3530 0.068 Uiso 1 1 calc R
C24 C 1.2464(5) 0.0436(5) 0.2009(4) 0.0372(14) Uani 1 1 d .
H24A H 1.2987 0.0627 0.2455 0.056 Uiso 1 1 calc R
H24B H 1.2154 0.1112 0.1653 0.056 Uiso 1 1 calc R
H24C H 1.3006 -0.0062 0.1602 0.056 Uiso 1 1 calc R
C25 C 0.6745(5) -0.0275(4) 0.1568(3) 0.0250(11) Uani 1 1 d .
H25 H 0.6506 0.0186 0.2092 0.030 Uiso 1 1 calc R
C26 C 0.6145(6) -0.1364(4) 0.1832(4) 0.0456(16) Uani 1 1 d .
H26A H 0.6347 -0.1823 0.1322 0.068 Uiso 1 1 calc R
H26B H 0.5192 -0.1219 0.1981 0.068 Uiso 1 1 calc R
H26C H 0.6511 -0.1753 0.2363 0.068 Uiso 1 1 calc R
C27 C 0.6216(5) 0.0361(5) 0.0745(4) 0.0380(14) Uani 1 1 d .
H27A H 0.6616 0.1060 0.0598 0.057 Uiso 1 1 calc R
H27B H 0.5262 0.0515 0.0880 0.057 Uiso 1 1 calc R
H27C H 0.6428 -0.0081 0.0225 0.057 Uiso 1 1 calc R
C28 C 0.7402(5) 0.3726(4) 0.0819(4) 0.0280(12) Uani 1 1 d .
C29 C 0.7104(6) 0.3586(4) -0.0050(4) 0.0349(13) Uani 1 1 d .
H29 H 0.7042 0.2898 -0.0271 0.042 Uiso 1 1 calc R
C30 C 0.6919(6) 0.4605(4) -0.0526(4) 0.0348(13) Uani 1 1 d .
C31 C 0.7716(5) 0.5407(4) 0.1529(4) 0.0312(13) Uani 1 1 d .
C32 C 0.8768(6) 0.6037(4) 0.1343(4) 0.0384(14) Uani 1 1 d .
H32 H 0.9220 0.6152 0.0743 0.046 Uiso 1 1 calc R
C33 C 0.9146(7) 0.6503(5) 0.2072(4) 0.0460(17) Uani 1 1 d .
H33 H 0.9861 0.6946 0.1967 0.055 Uiso 1 1 calc R
C34 C 0.8484(7) 0.6320(5) 0.2937(4) 0.0435(16) Uani 1 1 d .
H34 H 0.8756 0.6629 0.3427 0.052 Uiso 1 1 calc R
C35 C 0.7437(6) 0.5697(4) 0.3100(4) 0.0422(15) Uani 1 1 d .
H35 H 0.6981 0.5583 0.3699 0.051 Uiso 1 1 calc R
C36 C 0.7044(6) 0.5232(4) 0.2388(4) 0.0325(13) Uani 1 1 d .
H36 H 0.6320 0.4798 0.2494 0.039 Uiso 1 1 calc R
C37 C 0.6716(5) 0.6562(4) -0.0132(4) 0.0345(13) Uani 1 1 d .
H37A H 0.6527 0.6767 -0.0757 0.052 Uiso 1 1 calc R
H37B H 0.7434 0.6964 -0.0021 0.052 Uiso 1 1 calc R
H37C H 0.5931 0.6751 0.0296 0.052 Uiso 1 1 calc R
C38 C 0.6609(7) 0.4898(5) -0.1466(4) 0.0550(19) Uani 1 1 d .
H38A H 0.5859 0.5464 -0.1462 0.082 Uiso 1 1 calc R
H38B H 0.6391 0.4238 -0.1707 0.082 Uiso 1 1 calc R
H38C H 0.7371 0.5185 -0.1852 0.082 Uiso 1 1 calc R

loop_
_atom_site_aniso_label
_atom_site_aniso_U_11
_atom_site_aniso_U_22
_atom_site_aniso_U_33
_atom_site_aniso_U_23
_atom_site_aniso_U_13
_atom_site_aniso_U_12
Pd1 0.0208(2) 0.0202(2) 0.0272(2) -0.00459(16) -0.00570(16) 0.00147(15)
Br1 0.0244(3) 0.0396(3) 0.0296(3) -0.0047(2) -0.0008(2) -0.0033(2)
Br2 0.0206(3) 0.0329(3) 0.0538(4) -0.0001(3) -0.0106(3) 0.0021(2)
N1 0.010(2) 0.022(2) 0.025(2) -0.0082(17) -0.0030(16) 0.0002(16)
N2 0.012(2) 0.021(2) 0.021(2) -0.0036(17) -0.0006(16) -0.0001(16)
N3 0.031(3) 0.025(2) 0.028(2) -0.0030(19) -0.005(2) -0.0008(19)
N4 0.034(3) 0.028(2) 0.033(3) 0.003(2) -0.003(2) 0.006(2)
C1 0.008(2) 0.025(3) 0.028(3) -0.011(2) -0.003(2) -0.0044(19)
C2 0.018(3) 0.026(3) 0.019(2) -0.001(2) 0.000(2) -0.006(2)
C3 0.019(3) 0.023(3) 0.026(3) -0.002(2) 0.000(2) -0.004(2)
C4 0.024(3) 0.025(3) 0.026(3) -0.009(2) -0.008(2) 0.004(2)
C5 0.023(3) 0.023(3) 0.026(3) -0.005(2) -0.005(2) 0.000(2)
C6 0.034(3) 0.033(3) 0.040(3) -0.014(3) -0.010(3) -0.005(3)
C7 0.041(4) 0.033(3) 0.045(4) -0.024(3) -0.008(3) 0.000(3)
C8 0.028(3) 0.053(4) 0.048(4) -0.029(3) 0.002(3) 0.006(3)
C9 0.017(3) 0.040(3) 0.039(3) -0.020(3) -0.002(2) -0.004(2)
C10 0.019(3) 0.024(3) 0.032(3) -0.005(2) -0.003(2) -0.004(2)
C11 0.021(3) 0.040(3) 0.046(4) 0.002(3) -0.009(3) -0.005(2)
C12 0.037(4) 0.040(3) 0.049(4) -0.002(3) -0.008(3) -0.021(3)
C13 0.020(3) 0.062(4) 0.050(4) -0.035(3) 0.001(3) -0.009(3)
C14 0.042(4) 0.080(4) 0.060(4) -0.037(3) 0.017(3) -0.034(3)
C15 0.028(3) 0.089(5) 0.083(5) -0.055(4) -0.008(3) 0.009(3)
C16 0.017(2) 0.018(2) 0.018(2) -0.0045(19) 0.0009(19) 0.0010(19)
C17 0.017(3) 0.022(2) 0.024(3) -0.003(2) 0.000(2) 0.001(2)
C18 0.021(3) 0.026(3) 0.032(3) -0.005(2) 0.005(2) 0.005(2)
C19 0.033(3) 0.025(3) 0.026(3) -0.009(2) 0.002(2) -0.002(2)
C20 0.028(3) 0.027(3) 0.023(3) -0.007(2) 0.001(2) -0.003(2)
C21 0.016(2) 0.020(2) 0.022(2) -0.003(2) 0.002(2) 0.0002(19)
C22 0.015(3) 0.037(3) 0.037(3) -0.014(2) -0.004(2) 0.005(2)
C23 0.025(3) 0.076(5) 0.036(3) -0.006(3) -0.008(3) -0.001(3)
C24 0.025(3) 0.043(3) 0.045(4) -0.012(3) -0.005(3) 0.000(3)
C25 0.020(3) 0.032(3) 0.025(3) -0.011(2) -0.001(2) -0.006(2)
C26 0.030(3) 0.035(3) 0.069(4) -0.016(3) 0.017(3) -0.009(3)
C27 0.021(3) 0.059(4) 0.036(3) -0.008(3) -0.009(3) -0.002(3)
C28 0.027(3) 0.024(3) 0.034(3) -0.005(2) -0.007(2) 0.002(2)
C29 0.040(4) 0.031(3) 0.034(3) -0.009(2) -0.007(3) 0.005(3)
C30 0.041(4) 0.027(3) 0.036(3) -0.008(3) -0.009(3) 0.005(3)
C31 0.034(3) 0.023(3) 0.036(3) -0.002(2) -0.007(3) 0.006(2)
C32 0.041(4) 0.030(3) 0.043(4) 0.005(3) -0.006(3) -0.007(3)
C33 0.055(4) 0.027(3) 0.061(4) 0.004(3) -0.031(4) -0.006(3)
C34 0.067(5) 0.030(3) 0.035(3) -0.006(3) -0.019(3) 0.007(3)
C35 0.052(4) 0.028(3) 0.043(4) -0.008(3) -0.008(3) 0.015(3)
C36 0.035(3) 0.023(3) 0.038(3) -0.004(2) -0.003(3) 0.001(2)
C37 0.028(3) 0.025(3) 0.049(4) -0.002(3) -0.005(3) 0.004(2)
C38 0.087(6) 0.043(4) 0.035(4) -0.006(3) -0.022(4) 0.012(4)

loop_
_atom_type_symbol
_atom_type_description
_atom_type_scat_dispersion_real
_atom_type_scat_dispersion_imag
_atom_type_scat_source
C C 0.0033 0.0016 'International Tables Vol C Tables 4.2.6.8 and 6.1.1.4'
H H 0.0000 0.0000 'International Tables Vol C Tables 4.2.6.8 and 6.1.1.4'
N N 0.0061 0.0033 'International Tables Vol C Tables 4.2.6.8 and 6.1.1.4'
Br Br -0.2901 2.4595 'International Tables Vol C Tables 4.2.6.8 and 6.1.1.4'
Pd Pd -0.9988 1.0072 'International Tables Vol C Tables 4.2.6.8 and 6.1.1.4'

loop_
_geom_angle_atom_site_label_1
_geom_angle_atom_site_label_2
_geom_angle_atom_site_label_3
_geom_angle
C28 Pd1 C1 175.41(19)
C28 Pd1 Br1 87.21(15)
C1 Pd1 Br1 95.55(12)
C28 Pd1 Br2 88.20(15)
C1 Pd1 Br2 89.18(12)
Br1 Pd1 Br2 174.85(2)
C1 N1 C2 111.6(4)
C1 N1 C4 127.8(4)
C2 N1 C4 120.4(4)
C1 N2 C3 111.5(4)
C1 N2 C16 127.3(4)
C3 N2 C16 120.4(4)
C28 N3 N4 110.7(4)
C28 N3 C31 125.8(4)
N4 N3 C31 123.0(4)
C30 N4 N3 107.8(4)
C30 N4 C37 127.8(5)
N3 N4 C37 122.1(4)
N2 C1 N1 103.1(4)
N2 C1 Pd1 126.6(3)
N1 C1 Pd1 129.4(3)
C3 C2 N1 106.5(4)
C2 C3 N2 107.2(4)
C9 C4 C5 122.6(5)
C9 C4 N1 119.2(4)
C5 C4 N1 117.8(4)
C6 C5 C4 116.8(5)
C6 C5 C10 121.1(5)
C4 C5 C10 121.9(4)
C7 C6 C5 121.3(5)
C6 C7 C8 120.2(5)
C7 C8 C9 121.6(5)
C8 C9 C4 117.6(5)
C8 C9 C13 120.2(5)
C4 C9 C13 122.2(5)
C5 C10 C12 114.0(4)
C5 C10 C11 110.1(4)
C12 C10 C11 109.7(4)
C9 C13 C15 110.7(5)
C9 C13 C14 110.7(5)
C15 C13 C14 110.9(6)
C21 C16 C17 122.8(4)
C21 C16 N2 119.4(4)
C17 C16 N2 117.6(4)
C18 C17 C16 118.3(4)
C18 C17 C22 119.3(4)
C16 C17 C22 122.4(4)
C17 C18 C19 120.8(5)
C20 C19 C18 120.1(5)
C19 C20 C21 121.2(5)
C16 C21 C20 116.7(4)
C16 C21 C25 123.2(4)
C20 C21 C25 120.0(4)
C24 C22 C23 110.2(4)
C24 C22 C17 112.1(4)
C23 C22 C17 109.7(4)
C21 C25 C27 110.8(4)
C21 C25 C26 110.3(4)
C27 C25 C26 111.7(5)
N3 C28 C29 103.9(4)
N3 C28 Pd1 124.7(4)
C29 C28 Pd1 131.4(4)
C30 C29 C28 109.0(5)
N4 C30 C29 108.5(5)
N4 C30 C38 121.7(5)
C29 C30 C38 129.8(5)
C36 C31 C32 122.4(5)
C36 C31 N3 117.8(5)
C32 C31 N3 119.7(5)
C31 C32 C33 117.7(6)
C34 C33 C32 120.2(6)
C35 C34 C33 120.8(6)
C34 C35 C36 119.8(6)
C31 C36 C35 119.1(6)

loop_
_geom_bond_atom_site_label_1
_geom_bond_atom_site_label_2
_geom_bond_distance
Pd1 C28 1.989(5)
Pd1 C1 2.040(5)
Pd1 Br1 2.4342(9)
Pd1 Br2 2.4429(10)
N1 C1 1.366(6)
N1 C2 1.375(6)
N1 C4 1.451(6)
N2 C1 1.357(6)
N2 C3 1.374(6)
N2 C16 1.443(6)
N3 C28 1.359(6)
N3 N4 1.379(6)
N3 C31 1.436(6)
N4 C30 1.324(7)
N4 C37 1.466(6)
C2 C3 1.334(6)
C4 C9 1.390(7)
C4 C5 1.404(7)
C5 C6 1.398(7)
C5 C10 1.499(7)
C6 C7 1.370(8)
C7 C8 1.373(8)
C8 C9 1.381(7)
C9 C13 1.512(7)
C10 C12 1.520(7)
C10 C11 1.530(7)
C13 C15 1.521(8)
C13 C14 1.532(9)
C16 C21 1.393(6)
C16 C17 1.394(6)
C17 C18 1.370(7)
C17 C22 1.542(7)
C18 C19 1.392(7)
C19 C20 1.372(7)
C20 C21 1.406(6)
C21 C25 1.517(7)
C22 C24 1.524(7)
C22 C23 1.529(7)
C25 C27 1.518(7)
C25 C26 1.520(7)
C28 C29 1.410(7)
C29 C30 1.371(7)
C30 C38 1.482(7)
C31 C36 1.373(7)
C31 C32 1.382(8)
C32 C33 1.406(8)
C33 C34 1.378(9)
C34 C35 1.373(8)
C35 C36 1.391(7)
